data_4077263
loop_
_publ_author_name
'Franken, Andreas'
'Du, Shaowu'
'Jelliss, Paul A.'
'Kautz, Jason A.'
'Stone, F. Gordon A.'

_publ_section_title
;
 Cage Substitution Reactions of Monocarbollide Carbonyl Complexes of
 Iron:&#x00A0; Generation of Iminium Groups at a Boron Vertex&#x2020;
;
_journal_issue 8
_journal_name_full Organometallics
_journal_page_first 1597
_journal_paper_doi 10.1021/om001057x
_journal_volume 20
_journal_year 2001
_chemical_formula_sum 'C7 H22 B10 Fe O2 S2'
_chemical_formula_weight 366.32
_chemical_name_systematic
;
 ?
;
_space_group_IT_number 19
_symmetry_cell_setting orthorhombic
_symmetry_space_group_name_Hall 'P 2ac 2ab'
_symmetry_space_group_name_H-M 'P 21 21 21'
_atom_sites_solution_hydrogens geom
_atom_sites_solution_primary direct
_atom_sites_solution_secondary difmap
_audit_creation_method SHELXL-97
_cell_angle_alpha 90.00
_cell_angle_beta 90.00
_cell_angle_gamma 90.00
_cell_formula_units_Z 4
_cell_length_a 6.7065(14)
_cell_length_b 14.0124(11)
_cell_length_c 18.6800(17)
_cell_measurement_reflns_used 25
_cell_measurement_temperature 183(2)
_cell_measurement_theta_max 20
_cell_measurement_theta_min 15
_cell_volume 1755.4(4)
_computing_cell_refinement 'Enraf-Nonius CAD4 (1989)'
_computing_data_collection 'Enraf-Nonius CAD4 (1989)'
_computing_data_reduction 'XCAD4 Siemens Software (Harms, 1993)'
_computing_molecular_graphics 'XP in SHELXTL-PC (Bruker, 1995)'
_computing_publication_material 'SHELXL-97 (Sheldrick, 1997)'
_computing_structure_refinement 'SHELXL-97 (Sheldrick, 1997)'
_computing_structure_solution 'SHELXS-97 (Sheldrick, 1997)'
_diffrn_ambient_temperature 183(2)
_diffrn_measured_fraction_theta_full 0.998
_diffrn_measured_fraction_theta_max 0.998
_diffrn_measurement_device_type 'Enraf-Nonius CAD4'
_diffrn_measurement_method w-5/3q
_diffrn_radiation_monochromator graphite
_diffrn_radiation_source 'fine-focus sealed tube'
_diffrn_radiation_type MoK\a
_diffrn_radiation_wavelength 0.71073
_diffrn_reflns_av_R_equivalents 0.0205
_diffrn_reflns_av_sigmaI/netI 0.0422
_diffrn_reflns_limit_h_max 7
_diffrn_reflns_limit_h_min 0
_diffrn_reflns_limit_k_max 16
_diffrn_reflns_limit_k_min 0
_diffrn_reflns_limit_l_max 22
_diffrn_reflns_limit_l_min -22
_diffrn_reflns_number 3478
_diffrn_reflns_theta_full 24.99
_diffrn_reflns_theta_max 24.99
_diffrn_reflns_theta_min 1.82
_diffrn_standards_decay_% none
_diffrn_standards_interval_time 120
_diffrn_standards_number 3
_exptl_absorpt_coefficient_mu 1.089
_exptl_absorpt_correction_T_max 0.9087
_exptl_absorpt_correction_T_min 0.8498
_exptl_absorpt_correction_type numerical
_exptl_crystal_colour amber
_exptl_crystal_density_diffrn 1.386
_exptl_crystal_density_method 'not measured'
_exptl_crystal_description needles
_exptl_crystal_F_000 752
_exptl_crystal_size_max 0.54
_exptl_crystal_size_mid 0.13
_exptl_crystal_size_min 0.10
_refine_diff_density_max 0.232
_refine_diff_density_min -0.216
_refine_diff_density_rms 0.053
_refine_ls_abs_structure_details 'Flack H D (1983), Acta Cryst. A39, 876-881'
_refine_ls_abs_structure_Flack 0.47(2)
_refine_ls_extinction_method none
_refine_ls_goodness_of_fit_ref 1.040
_refine_ls_hydrogen_treatment mixed
_refine_ls_matrix_type full
_refine_ls_number_parameters 200
_refine_ls_number_reflns 3071
_refine_ls_number_restraints 0
_refine_ls_restrained_S_all 1.040
_refine_ls_R_factor_all 0.0428
_refine_ls_R_factor_gt 0.0330
_refine_ls_shift/su_max 0.001
_refine_ls_shift/su_mean 0.000
_refine_ls_structure_factor_coef Fsqd
_refine_ls_weighting_details 'w=1/[\s^2^(Fo^2^)+(0.0324P)^2^+0.3544P] where P=(Fo^2^+2Fc^2^)/3'
_refine_ls_weighting_scheme calc
_refine_ls_wR_factor_gt 0.0686
_refine_ls_wR_factor_ref 0.0720
_reflns_number_gt 2740
_reflns_number_total 3071
_reflns_threshold_expression >2sigma(I)
_cod_data_source_file om001057x.cif
_cod_data_source_block 2
_cod_depositor_comments
;
The following automatic conversions were performed:

'_symmetry_cell_setting' value 'Orthorhombic' changed to
'orthorhombic' according to
/home/saulius/struct/CIF-dictionaries/cif_core.dic dictionary named
'cif_core.dic' version 2.4.2 from
2011-04-26.

'_exptl_absorpt_correction_type' value 'Numerical'
changed to 'numerical' according to
/home/saulius/struct/CIF-dictionaries/cif_core.dic dictionary named
'cif_core.dic' version 2.4.2 from 2011-04-26.

Automatic conversion script
Id: cif_fix_values 1715 2011-07-08 13:25:40Z adriana 

The following automatic conversions were performed:

'_refine_ls_weighting_scheme' value 'calc
w=1/[\s^2^(Fo^2^)+(0.0324P)^2^+0.3544P] where P=(Fo^2^+2Fc^2^)/3' was
changed to 'calc'. New tag '_refine_ls_weighting_details' was
created. The value of the new tag was set to
'w=1/[\s^2^(Fo^2^)+(0.0324P)^2^+0.3544P] where P=(Fo^2^+2Fc^2^)/3'.

Automatic conversion script
Id: cif_fix_values 3143 2015-03-26 13:38:13Z robertas 
;
_cod_original_sg_symbol_H-M P2(1)2(1)2(1)
_cod_database_code 4077263

loop_
_symmetry_equiv_pos_as_xyz
'x, y, z'
'-x+1/2, -y, z+1/2'
'-x, y+1/2, -z+1/2'
'x+1/2, -y+1/2, -z'

loop_
_atom_site_label
_atom_site_type_symbol
_atom_site_fract_x
_atom_site_fract_y
_atom_site_fract_z
_atom_site_U_iso_or_equiv
_atom_site_adp_type
_atom_site_occupancy
_atom_site_calc_flag
_atom_site_refinement_flags
Fe Fe 0.05165(7) 0.98751(3) 0.04796(2) 0.02179(13) Uani 1 d .
C1 C -0.0697(6) 0.9071(2) 0.13446(16) 0.0247(8) Uani 1 d .
H1 H -0.2136 0.8779 0.1166 0.030 Uiso 1 calc R
B2 B -0.0536(6) 1.0259(2) 0.15249(18) 0.0216(7) Uani 1 d .
H2 H -0.1771 1.0772 0.1479 0.026 Uiso 1 calc R
B3 B 0.2025(6) 1.0549(3) 0.13540(18) 0.0196(8) Uani 1 d .
B4 B 0.3316(6) 0.9516(3) 0.10116(19) 0.0236(8) Uani 1 d .
H4 H 0.4597 0.9540 0.0644 0.028 Uiso 1 calc R
B5 B 0.1468(6) 0.8598(3) 0.1010(2) 0.0258(9) Uani 1 d .
H5 H 0.1532 0.8009 0.0622 0.031 Uiso 1 calc R
B6 B -0.0547(7) 0.9386(3) 0.22237(19) 0.0262(8) Uani 1 d .
H6 H -0.1782 0.9331 0.2609 0.031 Uiso 1 calc R
B7 B 0.1206(6) 1.0337(3) 0.22417(19) 0.0232(9) Uani 1 d .
H7 H 0.1108 1.0912 0.2641 0.028 Uiso 1 calc R
B8 B 0.3550(6) 0.9878(3) 0.19337(18) 0.0249(8) Uani 1 d .
H8 H 0.4976 1.0153 0.2138 0.030 Uiso 1 calc R
B9 B 0.3197(6) 0.8656(3) 0.1718(2) 0.0277(9) Uani 1 d .
H9 H 0.4390 0.8124 0.1782 0.033 Uiso 1 calc R
B10 B 0.0668(7) 0.8371(3) 0.19007(19) 0.0294(9) Uani 1 d .
H10 H 0.0209 0.7655 0.2076 0.035 Uiso 1 calc R
B11 B 0.1967(6) 0.9166(3) 0.24710(19) 0.0254(9) Uani 1 d .
H11 H 0.2383 0.8977 0.3023 0.031 Uiso 1 calc R
C2 C -0.1422(6) 1.0685(3) 0.02459(18) 0.0349(9) Uani 1 d .
O2 O -0.2599(5) 1.1244(2) 0.00914(16) 0.0527(8) Uani 1 d .
C3 C 0.2194(6) 1.0386(3) -0.01329(18) 0.0345(10) Uani 1 d .
O3 O 0.3281(4) 1.0714(2) -0.05325(13) 0.0556(8) Uani 1 d .
S1 S 0.29146(14) 1.18197(6) 0.11404(5) 0.0273(2) Uani 1 d .
C4 C 0.4294(7) 1.2221(3) 0.1906(2) 0.0460(11) Uani 1 d .
H4A H 0.5549 1.1893 0.1926 0.069 Uiso 1 calc R
H4B H 0.3547 1.2089 0.2333 0.069 Uiso 1 calc R
H4C H 0.4523 1.2895 0.1869 0.069 Uiso 1 calc R
C5 C 0.0715(6) 1.2538(2) 0.12366(18) 0.0340(9) Uani 1 d .
H5A H -0.0190 1.2402 0.0852 0.051 Uiso 1 calc R
H5B H 0.1075 1.3201 0.1224 0.051 Uiso 1 calc R
H5C H 0.0084 1.2396 0.1685 0.051 Uiso 1 calc R
S2 S -0.04865(17) 0.87832(6) -0.03538(4) 0.0355(2) Uani 1 d .
C6 C 0.1690(7) 0.8373(3) -0.0833(2) 0.0491(11) Uani 1 d .
H6A H 0.2561 0.8041 -0.0510 0.074 Uiso 1 calc R
H6B H 0.2379 0.8910 -0.1035 0.074 Uiso 1 calc R
H6C H 0.1287 0.7949 -0.1210 0.074 Uiso 1 calc R
C7 C -0.1756(8) 0.9350(3) -0.1090(2) 0.0602(13) Uani 1 d .
H7A H -0.2991 0.9617 -0.0924 0.090 Uiso 1 calc R
H7B H -0.2022 0.8887 -0.1456 0.090 Uiso 1 calc R
H7C H -0.0932 0.9849 -0.1282 0.090 Uiso 1 calc R

loop_
_atom_site_aniso_label
_atom_site_aniso_U_11
_atom_site_aniso_U_22
_atom_site_aniso_U_33
_atom_site_aniso_U_23
_atom_site_aniso_U_13
_atom_site_aniso_U_12
Fe 0.0233(2) 0.0217(2) 0.0204(2) 0.00360(19) -0.0051(2) -0.0050(2)
C1 0.025(2) 0.0219(16) 0.0269(17) 0.0038(13) -0.0020(16) -0.0087(17)
B2 0.0157(18) 0.0223(18) 0.0268(17) 0.0059(15) 0.0007(17) 0.0014(18)
B3 0.020(2) 0.0198(18) 0.0189(17) -0.0040(14) -0.0027(15) 0.0001(17)
B4 0.025(2) 0.0246(19) 0.0215(18) 0.0015(15) -0.0017(17) 0.0076(17)
B5 0.034(2) 0.0192(18) 0.0247(19) 0.0036(16) 0.0023(18) 0.0057(18)
B6 0.024(2) 0.029(2) 0.0250(18) 0.0067(16) 0.0066(18) -0.001(2)
B7 0.024(2) 0.030(2) 0.0157(16) -0.0003(15) 0.0002(15) 0.0032(17)
B8 0.022(2) 0.032(2) 0.0213(17) -0.0018(17) -0.0040(15) 0.0057(19)
B9 0.028(2) 0.030(2) 0.0245(19) 0.0014(17) 0.0029(18) 0.0146(19)
B10 0.039(3) 0.025(2) 0.0241(19) 0.0079(15) 0.007(2) 0.006(2)
B11 0.028(2) 0.029(2) 0.0195(18) 0.0027(16) 0.0010(17) 0.0093(19)
C2 0.038(2) 0.034(2) 0.033(2) 0.0034(16) -0.0115(17) -0.0074(19)
O2 0.0481(19) 0.0464(17) 0.0637(19) 0.0138(15) -0.0265(16) 0.0107(16)
C3 0.045(2) 0.037(2) 0.0219(17) 0.0057(16) -0.0114(18) -0.013(2)
O3 0.063(2) 0.077(2) 0.0263(13) 0.0138(15) 0.0013(15) -0.0390(18)
S1 0.0286(5) 0.0232(4) 0.0302(5) -0.0040(4) 0.0047(4) -0.0060(4)
C4 0.043(3) 0.035(2) 0.060(3) -0.0111(18) -0.014(2) -0.010(2)
C5 0.039(2) 0.0215(17) 0.041(2) 0.0008(15) -0.0024(19) 0.0055(19)
S2 0.0436(6) 0.0340(5) 0.0289(5) -0.0013(4) -0.0104(5) -0.0140(5)
C6 0.066(3) 0.046(2) 0.035(2) -0.0135(18) -0.003(2) 0.004(2)
C7 0.069(3) 0.068(3) 0.044(2) -0.003(2) -0.030(3) -0.006(3)

loop_
_atom_type_symbol
_atom_type_description
_atom_type_scat_dispersion_real
_atom_type_scat_dispersion_imag
_atom_type_scat_source
C C 0.0033 0.0016 'International Tables Vol C Tables 4.2.6.8 and 6.1.1.4'
H H 0.0000 0.0000 'International Tables Vol C Tables 4.2.6.8 and 6.1.1.4'
B B 0.0013 0.0007 'International Tables Vol C Tables 4.2.6.8 and 6.1.1.4'
O O 0.0106 0.0060 'International Tables Vol C Tables 4.2.6.8 and 6.1.1.4'
S S 0.1246 0.1234 'International Tables Vol C Tables 4.2.6.8 and 6.1.1.4'
Fe Fe 0.3463 0.8444 'International Tables Vol C Tables 4.2.6.8 and 6.1.1.4'

loop_
_geom_angle_atom_site_label_1
_geom_angle_atom_site_label_2
_geom_angle_atom_site_label_3
_geom_angle
C3 Fe C2 92.77(17)
C3 Fe C1 162.45(16)
C2 Fe C1 104.14(16)
C3 Fe B3 90.83(15)
C2 Fe B3 104.55(15)
C1 Fe B3 80.51(14)
C3 Fe B5 116.79(17)
C2 Fe B5 149.69(17)
C1 Fe B5 47.26(14)
B3 Fe B5 82.78(15)
C3 Fe B2 134.53(15)
C2 Fe B2 79.81(15)
C1 Fe B2 46.92(13)
B3 Fe B2 49.48(15)
B5 Fe B2 83.46(14)
C3 Fe B4 80.76(16)
C2 Fe B4 152.46(15)
C1 Fe B4 82.03(15)
B3 Fe B4 49.29(14)
B5 Fe B4 48.77(15)
B2 Fe B4 85.78(15)
C3 Fe S2 91.01(12)
C2 Fe S2 92.57(12)
C1 Fe S2 92.87(9)
B3 Fe S2 162.67(11)
B5 Fe S2 81.02(11)
B2 Fe S2 133.77(11)
B4 Fe S2 114.15(10)
B10 C1 B2 114.2(3)
B10 C1 B6 61.8(2)
B2 C1 B6 63.4(2)
B10 C1 B5 62.8(2)
B2 C1 B5 113.3(3)
B6 C1 B5 113.7(3)
B10 C1 Fe 124.3(3)
B2 C1 Fe 66.96(16)
B6 C1 Fe 124.8(2)
B5 C1 Fe 66.71(17)
C1 B2 B7 104.5(3)
C1 B2 B6 58.33(19)
B7 B2 B6 59.8(2)
C1 B2 B3 104.3(3)
B7 B2 B3 59.4(2)
B6 B2 B3 106.8(3)
C1 B2 Fe 66.13(16)
B7 B2 Fe 119.0(2)
B6 B2 Fe 119.6(2)
B3 B2 Fe 65.14(16)
B8 B3 B7 61.0(2)
B8 B3 B2 109.0(3)
B7 B3 B2 59.9(2)
B8 B3 B4 60.7(2)
B7 B3 B4 110.3(3)
B2 B3 B4 110.0(3)
B8 B3 S1 116.3(2)
B7 B3 S1 116.5(2)
B2 B3 S1 123.0(2)
B4 B3 S1 121.4(2)
B8 B3 Fe 120.6(2)
B7 B3 Fe 119.6(2)
B2 B3 Fe 65.38(17)
B4 B3 Fe 66.58(16)
S1 B3 Fe 113.41(16)
B5 B4 B9 59.0(2)
B5 B4 B8 105.3(3)
B9 B4 B8 59.2(2)
B5 B4 B3 104.2(3)
B9 B4 B3 104.9(3)
B8 B4 B3 58.5(2)
B5 B4 Fe 64.43(17)
B9 B4 Fe 116.9(3)
B8 B4 Fe 116.4(2)
B3 B4 Fe 64.13(17)
C1 B5 B9 105.5(3)
C1 B5 B10 58.1(2)
B9 B5 B10 60.3(2)
C1 B5 B4 108.0(3)
B9 B5 B4 60.6(2)
B10 B5 B4 109.7(3)
C1 B5 Fe 66.03(16)
B9 B5 Fe 120.4(2)
B10 B5 Fe 119.5(2)
B4 B5 Fe 66.81(17)
C1 B6 B10 58.9(2)
C1 B6 B11 105.2(3)
B10 B6 B11 60.4(2)
C1 B6 B7 104.6(2)
B10 B6 B7 108.0(3)
B11 B6 B7 59.8(2)
C1 B6 B2 58.28(19)
B10 B6 B2 107.6(3)
B11 B6 B2 107.7(3)
B7 B6 B2 59.9(2)
B11 B7 B3 107.0(3)
B11 B7 B6 60.0(2)
B3 B7 B6 108.2(3)
B11 B7 B2 108.3(3)
B3 B7 B2 60.7(2)
B6 B7 B2 60.4(2)
B11 B7 B8 59.5(2)
B3 B7 B8 59.2(2)
B6 B7 B8 107.7(3)
B2 B7 B8 108.2(2)
B3 B8 B11 107.6(3)
B3 B8 B9 107.4(3)
B11 B8 B9 60.3(2)
B3 B8 B7 59.8(2)
B11 B8 B7 59.6(2)
B9 B8 B7 107.6(3)
B3 B8 B4 60.80(19)
B11 B8 B4 109.4(3)
B9 B8 B4 60.0(2)
B7 B8 B4 109.4(2)
B5 B9 B8 107.6(3)
B5 B9 B10 60.3(2)
B8 B9 B10 107.5(3)
B5 B9 B11 107.8(3)
B8 B9 B11 59.7(2)
B10 B9 B11 59.7(2)
B5 B9 B4 60.4(2)
B8 B9 B4 60.7(2)
B10 B9 B4 109.6(3)
B11 B9 B4 109.4(3)
C1 B10 B6 59.3(2)
C1 B10 B11 105.7(3)
B6 B10 B11 60.6(2)
C1 B10 B9 105.6(3)
B6 B10 B9 109.2(3)
B11 B10 B9 60.3(2)
C1 B10 B5 59.1(2)
B6 B10 B5 108.6(3)
B11 B10 B5 107.6(3)
B9 B10 B5 59.4(2)
B8 B11 B10 108.0(3)
B8 B11 B7 60.9(2)
B10 B11 B7 107.2(3)
B8 B11 B6 108.9(2)
B10 B11 B6 59.0(2)
B7 B11 B6 60.2(2)
B8 B11 B9 60.0(2)
B10 B11 B9 60.0(2)
B7 B11 B9 108.3(2)
B6 B11 B9 107.7(3)
O2 C2 Fe 176.4(3)
O3 C3 Fe 179.7(3)
C4 S1 C5 99.69(18)
C4 S1 B3 106.56(17)
C5 S1 B3 104.13(17)
C7 S2 C6 98.3(2)
C7 S2 Fe 111.34(15)
C6 S2 Fe 108.26(14)

loop_
_geom_bond_atom_site_label_1
_geom_bond_atom_site_label_2
_geom_bond_distance
Fe C3 1.757(4)
Fe C2 1.780(4)
Fe C1 2.132(3)
Fe B3 2.140(4)
Fe B5 2.142(4)
Fe B2 2.145(4)
Fe B4 2.183(4)
Fe S2 2.2842(9)
C1 B10 1.696(5)
C1 B2 1.702(5)
C1 B6 1.703(5)
C1 B5 1.713(5)
B2 B7 1.780(5)
B2 B6 1.789(5)
B2 B3 1.794(6)
B3 B8 1.761(5)
B3 B7 1.772(5)
B3 B4 1.803(5)
B3 S1 1.921(4)
B4 B5 1.786(6)
B4 B9 1.790(5)
B4 B8 1.802(5)
B5 B9 1.761(6)
B5 B10 1.776(5)
B6 B10 1.746(5)
B6 B11 1.775(6)
B6 B7 1.778(5)
B7 B11 1.771(5)
B7 B8 1.793(5)
B8 B11 1.769(5)
B8 B9 1.775(6)
B9 B10 1.775(6)
B9 B11 1.780(5)
B10 B11 1.770(6)
C2 O2 1.148(4)
C3 O3 1.141(4)
S1 C4 1.793(4)
S1 C5 1.796(4)
S2 C7 1.802(4)
S2 C6 1.807(4)
